data_7019709
loop_
_publ_author_name
'Gupta, Arvind K.'
'Steiner, Alexander'
'Boomishankar, Ramamoorthy'

_publ_section_title
;
 Tri-, hepta- and octa-nuclear Ag(i) complexes derived from
 2-pyridyl-functionalized tris(amido)phosphate ligand.
;
_journal_issue 32
_journal_name_full 'Dalton transactions (Cambridge, England : 2003)'
_journal_page_first 9753
_journal_page_last 9759
_journal_paper_doi 10.1039/c2dt30241a
_journal_volume 41
_journal_year 2012
_chemical_formula_moiety 'C15 H15 N6 O P, C7H8'
_chemical_formula_sum 'C22 H23 N6 O P'
_chemical_formula_weight 418.43
_chemical_name_systematic
;
?
;
_space_group_IT_number 14
_symmetry_cell_setting monoclinic
_symmetry_space_group_name_Hall '-P 2ybc'
_symmetry_space_group_name_H-M 'P 1 21/c 1'
_atom_sites_solution_hydrogens geom
_atom_sites_solution_primary direct
_atom_sites_solution_secondary difmap
_audit_creation_method SHELXL-97
_cell_angle_alpha 90.00
_cell_angle_beta 130.373(6)
_cell_angle_gamma 90.00
_cell_formula_units_Z 16
_cell_length_a 21.975(3)
_cell_length_b 17.625(2)
_cell_length_c 29.216(3)
_cell_measurement_reflns_used 35
_cell_measurement_temperature 200(2)
_cell_measurement_theta_max 28.41
_cell_measurement_theta_min 1.22
_cell_volume 8620.7(19)
_computing_structure_refinement 'SHELXL-97 (Sheldrick, 2008)'
_computing_structure_solution 'SHELXS-97 (Sheldrick, 2008)'
_diffrn_ambient_temperature 200(2)
_diffrn_measured_fraction_theta_full 0.995
_diffrn_measured_fraction_theta_max 0.995
_diffrn_measurement_device_type 'Bruker Smart Apex II'
_diffrn_measurement_method 'Omega and phi scans'
_diffrn_radiation_monochromator graphite
_diffrn_radiation_source 'fine-focus sealed tube'
_diffrn_radiation_type MoK\a
_diffrn_radiation_wavelength 0.71073
_diffrn_reflns_av_R_equivalents 0.1152
_diffrn_reflns_av_sigmaI/netI 0.0665
_diffrn_reflns_limit_h_max 26
_diffrn_reflns_limit_h_min -26
_diffrn_reflns_limit_k_max 20
_diffrn_reflns_limit_k_min -20
_diffrn_reflns_limit_l_max 34
_diffrn_reflns_limit_l_min -34
_diffrn_reflns_number 122944
_diffrn_reflns_theta_full 25.03
_diffrn_reflns_theta_max 25.03
_diffrn_reflns_theta_min 4.09
_exptl_absorpt_coefficient_mu 0.154
_exptl_absorpt_correction_T_max 0.746
_exptl_absorpt_correction_T_min 0.673
_exptl_absorpt_correction_type multi-scan
_exptl_absorpt_process_details SADABS
_exptl_crystal_colour colourless
_exptl_crystal_density_diffrn 1.290
_exptl_crystal_density_method 'not measured'
_exptl_crystal_description prism
_exptl_crystal_F_000 3520
_exptl_crystal_size_max 0.3
_exptl_crystal_size_mid 0.2
_exptl_crystal_size_min 0.2
_refine_diff_density_max 0.698
_refine_diff_density_min -0.437
_refine_diff_density_rms 0.060
_refine_ls_extinction_method none
_refine_ls_goodness_of_fit_ref 1.007
_refine_ls_hydrogen_treatment constr
_refine_ls_matrix_type full
_refine_ls_number_parameters 1039
_refine_ls_number_reflns 15154
_refine_ls_number_restraints 84
_refine_ls_restrained_S_all 1.005
_refine_ls_R_factor_all 0.1054
_refine_ls_R_factor_gt 0.0537
_refine_ls_shift/su_max 0.000
_refine_ls_shift/su_mean 0.000
_refine_ls_structure_factor_coef Fsqd
_refine_ls_weighting_details 'calc w=1/[\s^2^(Fo^2^)+(0.0527P)^2^+9.3248P] where P=(Fo^2^+2Fc^2^)/3'
_refine_ls_weighting_scheme calc
_refine_ls_wR_factor_gt 0.1172
_refine_ls_wR_factor_ref 0.1414
_reflns_number_gt 9343
_reflns_number_total 15154
_reflns_threshold_expression >2sigma(I)
_cod_data_source_file c2dt30241a.txt
_cod_data_source_block trial-a
_cod_depositor_comments
;
The following automatic conversions were performed:

'_symmetry_cell_setting' value 'Monoclinic' changed to 'monoclinic'
according to /home/saulius/struct/CIF-dictionaries/cif_core.dic
dictionary named 'cif_core.dic' version 2.4.1 from
2010-06-29.

'_exptl_absorpt_correction_type' value 'Multi-scan'
changed to 'multi-scan' according to
/home/saulius/struct/CIF-dictionaries/cif_core.dic dictionary named
'cif_core.dic' version 2.4.1 from 2010-06-29.

Automatic conversion script
Id: cif_fix_values 1891 2012-01-12 08:04:46Z andrius 
;
_cod_original_cell_volume 8620.7(18)
_cod_original_sg_symbol_H-M P2(1)/c
_cod_database_code 7019709

loop_
_symmetry_equiv_pos_as_xyz
'x, y, z'
'-x, y+1/2, -z+1/2'
'-x, -y, -z'
'x, -y-1/2, z-1/2'

loop_
_atom_site_label
_atom_site_type_symbol
_atom_site_fract_x
_atom_site_fract_y
_atom_site_fract_z
_atom_site_U_iso_or_equiv
_atom_site_adp_type
_atom_site_occupancy
_atom_site_symmetry_multiplicity
_atom_site_calc_flag
_atom_site_refinement_flags
_atom_site_disorder_assembly
_atom_site_disorder_group
P1 P 0.41541(5) 0.05526(4) 0.22832(3) 0.01629(18) Uani 1 1 d . . .
P2 P 0.44999(5) 0.36074(4) 0.26973(3) 0.01530(18) Uani 1 1 d . . .
P3 P 0.07802(5) 0.70275(4) 0.26478(3) 0.01624(18) Uani 1 1 d . . .
P4 P 0.04540(5) 0.39675(4) 0.22461(4) 0.01812(19) Uani 1 1 d . . .
O1 O 0.41848(12) -0.02327(11) 0.24733(9) 0.0197(5) Uani 1 1 d . . .
O2 O 0.42257(12) 0.43985(11) 0.25109(9) 0.0181(5) Uani 1 1 d . . .
O3 O 0.07441(12) 0.78134(11) 0.24590(9) 0.0190(5) Uani 1 1 d . . .
O4 O 0.07443(12) 0.31802(11) 0.24360(10) 0.0216(5) Uani 1 1 d . . .
N1 N 0.33015(14) 0.08067(14) 0.16298(11) 0.0167(6) Uani 1 1 d . . .
H1 H 0.3074 0.1217 0.1630 0.020 Uiso 1 1 calc R . .
N2 N 0.42707(15) 0.12119(14) 0.27379(11) 0.0184(6) Uani 1 1 d . . .
H2 H 0.4682 0.1519 0.2910 0.022 Uiso 1 1 calc R . .
N3 N 0.48934(14) 0.06963(14) 0.22806(11) 0.0184(6) Uani 1 1 d . . .
H3 H 0.5282 0.0360 0.2481 0.022 Uiso 1 1 calc R . .
N4 N 0.53264(14) 0.34799(14) 0.28048(11) 0.0170(6) Uani 1 1 d . . .
H4 H 0.5422 0.3817 0.2636 0.020 Uiso 1 1 calc R . .
N5 N 0.38687(14) 0.29594(14) 0.21983(10) 0.0162(6) Uani 1 1 d . . .
H5 H 0.4059 0.2625 0.2096 0.019 Uiso 1 1 calc R . .
N6 N 0.46300(14) 0.33684(14) 0.32994(10) 0.0170(6) Uani 1 1 d . . .
H6 H 0.4450 0.2920 0.3295 0.020 Uiso 1 1 calc R . .
N7 N 0.16382(14) 0.67660(14) 0.32880(11) 0.0182(6) Uani 1 1 d . . .
H7 H 0.1865 0.6361 0.3280 0.022 Uiso 1 1 calc R . .
N8 N 0.00591(14) 0.68855(14) 0.26706(11) 0.0172(6) Uani 1 1 d . . .
H8 H -0.0335 0.7215 0.2471 0.021 Uiso 1 1 calc R . .
N9 N 0.06468(15) 0.63740(14) 0.21833(11) 0.0194(6) Uani 1 1 d . . .
H9 H 0.0236 0.6068 0.2017 0.023 Uiso 1 1 calc R . .
N10 N 0.03037(15) 0.42119(15) 0.16382(11) 0.0215(6) Uani 1 1 d . . .
H10 H 0.0470 0.4668 0.1643 0.026 Uiso 1 1 calc R . .
N11 N 0.10868(14) 0.46196(14) 0.27409(11) 0.0182(6) Uani 1 1 d . . .
H11 H 0.0904 0.4950 0.2852 0.022 Uiso 1 1 calc R . .
N12 N -0.03536(14) 0.40831(14) 0.21625(11) 0.0194(6) Uani 1 1 d . . .
H12 H -0.0436 0.3737 0.2335 0.023 Uiso 1 1 calc R . .
C11 C 0.29026(17) 0.04479(17) 0.10801(13) 0.0173(7) Uani 1 1 d . . .
N12P N 0.30785(15) -0.02777(15) 0.10814(11) 0.0217(6) Uani 1 1 d . . .
C46 C 0.66594(18) 0.30273(18) 0.33329(14) 0.0215(7) Uani 1 1 d U . .
H46 H 0.6791 0.3485 0.3243 0.026 Uiso 1 1 calc R . .
C13 C 0.2670(2) -0.0624(2) 0.05471(14) 0.0267(8) Uani 1 1 d . . .
H13 H 0.2793 -0.1139 0.0542 0.032 Uiso 1 1 calc R . .
C14 C 0.2087(2) -0.0281(2) 0.00098(15) 0.0309(8) Uani 1 1 d . . .
H14 H 0.1806 -0.0554 -0.0357 0.037 Uiso 1 1 calc R . .
C15 C 0.1915(2) 0.0476(2) 0.00117(15) 0.0348(9) Uani 1 1 d . . .
H15 H 0.1517 0.0733 -0.0354 0.042 Uiso 1 1 calc R . .
C16 C 0.2328(2) 0.08466(19) 0.05523(15) 0.0273(8) Uani 1 1 d . . .
H16 H 0.2224 0.1366 0.0566 0.033 Uiso 1 1 calc R . .
C21 C 0.37734(18) 0.13238(17) 0.28729(13) 0.0184(7) Uani 1 1 d . . .
N22P N 0.39206(16) 0.19483(15) 0.31876(11) 0.0217(6) Uani 1 1 d . . .
C23 C 0.3437(2) 0.20966(19) 0.33095(15) 0.0270(8) Uani 1 1 d . . .
H23 H 0.3542 0.2538 0.3537 0.032 Uiso 1 1 calc R . .
C24 C 0.2804(2) 0.1650(2) 0.31257(16) 0.0311(8) Uani 1 1 d . . .
H24 H 0.2464 0.1788 0.3207 0.037 Uiso 1 1 calc R . .
C25 C 0.2677(2) 0.0989(2) 0.28165(15) 0.0281(8) Uani 1 1 d . . .
H25 H 0.2254 0.0657 0.2692 0.034 Uiso 1 1 calc R . .
C26 C 0.31651(18) 0.08177(18) 0.26916(14) 0.0224(7) Uani 1 1 d . . .
H26 H 0.3090 0.0363 0.2486 0.027 Uiso 1 1 calc R . .
C31 C 0.49921(18) 0.12742(17) 0.20066(13) 0.0174(7) Uani 1 1 d . . .
N32P N 0.45506(14) 0.19012(14) 0.18391(11) 0.0177(6) Uani 1 1 d . . .
C33 C 0.46400(19) 0.24447(18) 0.15627(14) 0.0219(7) Uani 1 1 d . . .
H33 H 0.4327 0.2892 0.1439 0.026 Uiso 1 1 calc R . .
C34 C 0.5154(2) 0.23939(19) 0.14490(15) 0.0279(8) Uani 1 1 d . . .
H34 H 0.5192 0.2790 0.1248 0.033 Uiso 1 1 calc R . .
C35 C 0.5620(2) 0.1741(2) 0.16382(16) 0.0298(8) Uani 1 1 d . . .
H35 H 0.5989 0.1687 0.1574 0.036 Uiso 1 1 calc R . .
C36 C 0.55367(19) 0.11761(19) 0.19198(14) 0.0238(7) Uani 1 1 d U . .
H36 H 0.5848 0.0726 0.2052 0.029 Uiso 1 1 calc R . .
C41 C 0.58943(17) 0.29081(17) 0.31287(13) 0.0165(7) Uani 1 1 d . . .
N42P N 0.56681(15) 0.22624(14) 0.32284(11) 0.0169(6) Uani 1 1 d . . .
C43 C 0.62374(18) 0.17254(18) 0.35561(13) 0.0199(7) Uani 1 1 d . . .
H43 H 0.6092 0.1265 0.3632 0.024 Uiso 1 1 calc R . .
C44 C 0.70096(19) 0.18008(19) 0.37854(14) 0.0236(8) Uani 1 1 d . . .
H44 H 0.7389 0.1408 0.4018 0.028 Uiso 1 1 calc R . .
C45 C 0.72216(19) 0.24696(19) 0.36674(15) 0.0256(8) Uani 1 1 d . . .
H45 H 0.7751 0.2540 0.3817 0.031 Uiso 1 1 calc R . .
C51 C 0.30649(17) 0.28899(17) 0.19233(13) 0.0158(6) Uani 1 1 d . . .
N52P N 0.27110(15) 0.22578(14) 0.16122(11) 0.0200(6) Uani 1 1 d . . .
C53 C 0.19409(18) 0.21566(19) 0.13494(15) 0.0255(8) Uani 1 1 d . . .
H53 H 0.1687 0.1703 0.1128 0.031 Uiso 1 1 calc R . .
C54 C 0.14960(19) 0.26686(19) 0.13803(15) 0.0281(8) Uani 1 1 d . . .
H54 H 0.0953 0.2571 0.1191 0.034 Uiso 1 1 calc R . .
C55 C 0.18731(19) 0.33337(19) 0.16998(15) 0.0263(8) Uani 1 1 d . . .
H55 H 0.1587 0.3705 0.1729 0.032 Uiso 1 1 calc R . .
C56 C 0.26584(19) 0.34541(19) 0.19720(14) 0.0227(7) Uani 1 1 d . . .
H56 H 0.2922 0.3909 0.2189 0.027 Uiso 1 1 calc R . .
C61 C 0.49978(18) 0.38046(17) 0.38196(13) 0.0183(7) Uani 1 1 d . . .
N62P N 0.48997(15) 0.35455(15) 0.41977(11) 0.0230(6) Uani 1 1 d . . .
C63 C 0.52251(19) 0.3959(2) 0.46932(15) 0.0271(8) Uani 1 1 d . . .
H63 H 0.5156 0.3786 0.4965 0.032 Uiso 1 1 calc R . .
C64 C 0.5650(2) 0.4614(2) 0.48344(15) 0.0289(8) Uani 1 1 d . . .
H64 H 0.5864 0.4887 0.5191 0.035 Uiso 1 1 calc R . .
C65 C 0.57586(19) 0.48650(19) 0.44440(14) 0.0263(8) Uani 1 1 d . . .
H65 H 0.6056 0.5314 0.4531 0.032 Uiso 1 1 calc R . .
C66 C 0.54349(18) 0.44629(18) 0.39285(14) 0.0214(7) Uani 1 1 d . . .
H66 H 0.5504 0.4625 0.3655 0.026 Uiso 1 1 calc R . .
C71 C 0.20437(17) 0.71231(17) 0.38444(13) 0.0179(7) Uani 1 1 d . . .
N72P N 0.17995(15) 0.78186(15) 0.38377(11) 0.0214(6) Uani 1 1 d . . .
C73 C 0.2213(2) 0.8175(2) 0.43686(14) 0.0266(8) Uani 1 1 d . . .
H73 H 0.2052 0.8673 0.4373 0.032 Uiso 1 1 calc R . .
C74 C 0.2854(2) 0.7866(2) 0.49046(15) 0.0315(9) Uani 1 1 d . . .
H74 H 0.3137 0.8147 0.5268 0.038 Uiso 1 1 calc R . .
C75 C 0.3077(2) 0.7128(2) 0.49025(15) 0.0301(8) Uani 1 1 d . . .
H75 H 0.3509 0.6889 0.5267 0.036 Uiso 1 1 calc R . .
C76 C 0.26640(19) 0.67519(19) 0.43653(14) 0.0248(8) Uani 1 1 d . . .
H76 H 0.2801 0.6246 0.4351 0.030 Uiso 1 1 calc R . .
C81 C -0.00086(17) 0.63103(17) 0.29646(13) 0.0170(7) Uani 1 1 d . . .
N82P N 0.04189(15) 0.56788(14) 0.31131(11) 0.0197(6) Uani 1 1 d . . .
C83 C 0.03477(18) 0.51361(18) 0.34045(13) 0.0203(7) Uani 1 1 d . . .
H83 H 0.0654 0.4686 0.3519 0.024 Uiso 1 1 calc R . .
C84 C -0.01353(19) 0.51942(19) 0.35439(14) 0.0252(8) Uani 1 1 d . . .
H84 H -0.0163 0.4798 0.3751 0.030 Uiso 1 1 calc R . .
C85 C -0.05852(19) 0.58513(19) 0.33733(15) 0.0247(8) Uani 1 1 d . . .
H85 H -0.0935 0.5908 0.3457 0.030 Uiso 1 1 calc R . .
C86 C -0.05231(19) 0.64220(18) 0.30822(14) 0.0221(7) Uani 1 1 d . . .
H86 H -0.0822 0.6877 0.2966 0.027 Uiso 1 1 calc R . .
C91 C 0.11239(18) 0.62637(18) 0.20313(14) 0.0199(7) Uani 1 1 d . . .
N92P N 0.09507(17) 0.56557(15) 0.16950(12) 0.0260(6) Uani 1 1 d . . .
C93 C 0.1406(2) 0.5516(2) 0.15496(17) 0.0368(9) Uani 1 1 d . . .
H93 H 0.1280 0.5086 0.1306 0.044 Uiso 1 1 calc R . .
C94 C 0.2043(2) 0.5955(2) 0.17306(18) 0.0376(9) Uani 1 1 d . . .
H94 H 0.2358 0.5827 0.1624 0.045 Uiso 1 1 calc R . .
C95 C 0.2213(2) 0.6589(2) 0.20731(16) 0.0319(8) Uani 1 1 d . . .
H95 H 0.2644 0.6912 0.2202 0.038 Uiso 1 1 calc R . .
C96 C 0.17534(19) 0.67526(19) 0.22267(14) 0.0249(8) Uani 1 1 d . . .
H96 H 0.1861 0.7188 0.2461 0.030 Uiso 1 1 calc R . .
C101 C -0.00538(18) 0.37909(19) 0.11134(15) 0.0249(8) Uani 1 1 d . . .
N102 N 0.00265(17) 0.40995(17) 0.07355(12) 0.0301(7) Uani 1 1 d . . .
C103 C -0.0296(2) 0.3721(2) 0.02269(16) 0.0394(10) Uani 1 1 d . . .
H103 H -0.0241 0.3932 -0.0044 0.047 Uiso 1 1 calc R . .
C104 C -0.0705(2) 0.3041(3) 0.00712(17) 0.0442(11) Uani 1 1 d . . .
H104 H -0.0921 0.2790 -0.0294 0.053 Uiso 1 1 calc R . .
C105 C -0.0787(2) 0.2741(2) 0.04664(18) 0.0406(10) Uani 1 1 d . . .
H105 H -0.1069 0.2279 0.0372 0.049 Uiso 1 1 calc R . .
C106 C -0.04588(19) 0.3113(2) 0.09971(16) 0.0299(8) Uani 1 1 d . . .
H106 H -0.0508 0.2914 0.1274 0.036 Uiso 1 1 calc R . .
C111 C 0.18846(18) 0.46923(17) 0.29968(13) 0.0170(7) Uani 1 1 d . . .
N112 N 0.22303(14) 0.53469(14) 0.32776(11) 0.0186(6) Uani 1 1 d . . .
C113 C 0.29891(18) 0.54582(18) 0.35188(14) 0.0207(7) Uani 1 1 d . . .
H113 H 0.3233 0.5928 0.3715 0.025 Uiso 1 1 calc R . .
C114 C 0.34337(18) 0.49364(18) 0.34999(14) 0.0209(7) Uani 1 1 d . . .
H114 H 0.3968 0.5042 0.3672 0.025 Uiso 1 1 calc R . .
C115 C 0.30751(19) 0.42485(19) 0.32208(14) 0.0231(7) Uani 1 1 d . . .
H115 H 0.3366 0.3869 0.3203 0.028 Uiso 1 1 calc R . .
C116 C 0.22956(18) 0.41183(18) 0.29695(14) 0.0221(7) Uani 1 1 d . . .
H116 H 0.2044 0.3647 0.2782 0.027 Uiso 1 1 calc R . .
C121 C -0.09283(18) 0.46545(17) 0.18559(13) 0.0178(7) Uani 1 1 d . . .
N122 N -0.07311(15) 0.52970(14) 0.17359(11) 0.0198(6) Uani 1 1 d . . .
C123 C -0.13049(19) 0.58337(19) 0.14254(14) 0.0245(8) Uani 1 1 d . . .
H123 H -0.1178 0.6292 0.1332 0.029 Uiso 1 1 calc R . .
C124 C -0.2053(2) 0.57609(19) 0.12381(15) 0.0271(8) Uani 1 1 d . . .
H124 H -0.2436 0.6154 0.1018 0.033 Uiso 1 1 calc R . .
C125 C -0.22416(19) 0.5093(2) 0.13786(15) 0.0278(8) Uani 1 1 d . . .
H125 H -0.2756 0.5025 0.1259 0.033 Uiso 1 1 calc R . .
C126 C -0.16762(18) 0.45362(18) 0.16908(14) 0.0223(7) Uani 1 1 d . . .
H126 H -0.1790 0.4078 0.1793 0.027 Uiso 1 1 calc R . .
C1S C 0.2693(3) 0.2872(3) 0.45075(19) 0.0497(11) Uani 1 1 d . . .
C2S C 0.1935(3) 0.3081(2) 0.40003(18) 0.0471(11) Uani 1 1 d . . .
H2S H 0.1871 0.3368 0.3696 0.056 Uiso 1 1 calc R . .
C3S C 0.1271(3) 0.2881(2) 0.39264(18) 0.0455(11) Uani 1 1 d . . .
H3S H 0.0755 0.3026 0.3572 0.055 Uiso 1 1 calc R . .
C4S C 0.1355(3) 0.2470(2) 0.4367(2) 0.0479(11) Uani 1 1 d . . .
H4S H 0.0899 0.2339 0.4321 0.058 Uiso 1 1 calc R . .
C5S C 0.2107(3) 0.2253(2) 0.48745(19) 0.0492(11) Uani 1 1 d . . .
H5S H 0.2170 0.1965 0.5178 0.059 Uiso 1 1 calc R . .
C6S C 0.2765(3) 0.2453(3) 0.49418(18) 0.0509(12) Uani 1 1 d . . .
H6S H 0.3280 0.2300 0.5293 0.061 Uiso 1 1 calc R . .
C7S C 0.3416(3) 0.3091(4) 0.4585(2) 0.0861(19) Uani 1 1 d . . .
H7S1 H 0.3898 0.2898 0.4971 0.129 Uiso 1 1 calc R . .
H7S2 H 0.3447 0.3645 0.4577 0.129 Uiso 1 1 calc R . .
H7S3 H 0.3376 0.2872 0.4258 0.129 Uiso 1 1 calc R . .
C8S C 0.0574(2) 0.8898(2) 0.04891(17) 0.0370(9) Uani 1 1 d . . .
C9S C 0.0291(2) 0.8442(2) 0.07071(19) 0.0384(10) Uani 1 1 d . . .
H9S H -0.0213 0.8200 0.0430 0.046 Uiso 1 1 calc R . .
C10S C 0.0717(3) 0.8337(2) 0.13003(19) 0.0453(10) Uani 1 1 d . . .
H10S H 0.0510 0.8020 0.1434 0.054 Uiso 1 1 calc R . .
C11S C 0.1462(3) 0.8690(2) 0.1725(2) 0.0497(11) Uani 1 1 d . . .
H11S H 0.1759 0.8625 0.2144 0.060 Uiso 1 1 calc R . .
C12S C 0.1742(2) 0.9128(2) 0.1514(2) 0.0504(12) Uani 1 1 d . . .
H12S H 0.2246 0.9369 0.1792 0.060 Uiso 1 1 calc R . .
C13S C 0.1318(2) 0.9232(2) 0.09083(18) 0.0349(9) Uani 1 1 d . . .
H13S H 0.1537 0.9534 0.0776 0.042 Uiso 1 1 calc R . .
C14S C 0.0093(3) 0.9013(3) -0.01644(18) 0.0540(12) Uani 1 1 d . . .
H14A H -0.0412 0.8735 -0.0383 0.081 Uiso 1 1 calc R . .
H14B H 0.0389 0.8825 -0.0286 0.081 Uiso 1 1 calc R . .
H14C H -0.0018 0.9555 -0.0258 0.081 Uiso 1 1 calc R . .
C15A C 0.22929(17) 0.46577(19) 0.04632(13) 0.0376(17) Uiso 0.628(5) 1 d PGDU A 1
C16A C 0.3009(2) 0.4512(2) 0.10361(12) 0.0406(19) Uiso 0.628(5) 1 d PGDU A 1
H16A H 0.3006 0.4316 0.1337 0.049 Uiso 0.628(5) 1 calc PR A 1
C17A C 0.37309(17) 0.4654(2) 0.11683(14) 0.0386(16) Uiso 0.628(5) 1 d PGDU A 1
H17A H 0.4221 0.4554 0.1560 0.046 Uiso 0.628(5) 1 calc PR A 1
C18A C 0.37360(18) 0.4940(2) 0.07275(17) 0.0457(18) Uiso 0.628(5) 1 d PGDU A 1
H18A H 0.4229 0.5037 0.0818 0.055 Uiso 0.628(5) 1 calc PR A 1
C19A C 0.3020(2) 0.5086(2) 0.01546(15) 0.0492(19) Uiso 0.628(5) 1 d PGDU A 1
H19A H 0.3023 0.5282 -0.0147 0.059 Uiso 0.628(5) 1 calc PR A 1
C20A C 0.22979(19) 0.4944(2) 0.00224(12) 0.0330(15) Uiso 0.628(5) 1 d PGDU A 1
H20A H 0.1808 0.5044 -0.0369 0.040 Uiso 0.628(5) 1 calc PR A 1
C21A C 0.1512(2) 0.4496(3) 0.0320(2) 0.057(2) Uiso 0.628(5) 1 d PGDU A 1
H21A H 0.1069 0.4629 -0.0099 0.086 Uiso 0.628(5) 1 calc PR A 1
H21B H 0.1478 0.4799 0.0585 0.086 Uiso 0.628(5) 1 calc PR A 1
H21C H 0.1483 0.3956 0.0383 0.086 Uiso 0.628(5) 1 calc PR A 1
C15B C 0.3090(2) 0.4715(2) 0.07115(17) 0.043(3) Uiso 0.372(5) 1 d PGDU A 2
C16B C 0.2556(2) 0.4945(3) 0.0114(2) 0.033(3) Uiso 0.372(5) 1 d PGDU A 2
H16B H 0.2748 0.5092 -0.0085 0.040 Uiso 0.372(5) 1 calc PR A 2
C17B C 0.1741(2) 0.4960(4) -0.0191(2) 0.046(3) Uiso 0.372(5) 1 d PGDU A 2
H17B H 0.1377 0.5117 -0.0599 0.055 Uiso 0.372(5) 1 calc PR A 2
C18B C 0.1460(2) 0.4745(4) 0.0100(2) 0.059(4) Uiso 0.372(5) 1 d PGDU A 2
H18B H 0.0903 0.4755 -0.0109 0.071 Uiso 0.372(5) 1 calc PR A 2
C19B C 0.1994(3) 0.4515(3) 0.0697(3) 0.050(3) Uiso 0.372(5) 1 d PGDU A 2
H19B H 0.1801 0.4369 0.0896 0.060 Uiso 0.372(5) 1 calc PR A 2
C20B C 0.2808(3) 0.4500(4) 0.1003(2) 0.034(3) Uiso 0.372(5) 1 d PGDU A 2
H20B H 0.3173 0.4343 0.1411 0.041 Uiso 0.372(5) 1 calc PR A 2
C21B C 0.3959(2) 0.4695(3) 0.10219(16) 0.059(4) Uiso 0.372(5) 1 d PGDU A 2
H21D H 0.4260 0.4524 0.1437 0.089 Uiso 0.372(5) 1 calc PR A 2
H21E H 0.4137 0.5204 0.1021 0.089 Uiso 0.372(5) 1 calc PR A 2
H21F H 0.4049 0.4344 0.0811 0.089 Uiso 0.372(5) 1 calc PR A 2
C22S C 0.5561(2) 0.3651(2) 0.04168(18) 0.0628(13) Uani 1 1 d G . .
C23S C 0.53532(18) 0.41810(19) 0.06569(16) 0.0639(14) Uani 1 1 d G . .
H23S H 0.4885 0.4477 0.0387 0.077 Uiso 1 1 calc R . .
C24S C 0.5780(3) 0.4286(3) 0.1241(2) 0.0660(14) Uani 1 1 d . . .
H24S H 0.5614 0.4643 0.1384 0.079 Uiso 1 1 calc R . .
C25S C 0.6466(3) 0.3870(3) 0.1635(2) 0.0612(13) Uani 1 1 d . . .
H25S H 0.6784 0.3952 0.2055 0.073 Uiso 1 1 calc R . .
C26S C 0.6695(3) 0.3346(3) 0.1435(2) 0.0536(12) Uani 1 1 d . . .
H26S H 0.7169 0.3060 0.1713 0.064 Uiso 1 1 calc R . .
C27S C 0.6237(3) 0.3227(3) 0.0821(2) 0.0545(12) Uani 1 1 d . . .
H27S H 0.6391 0.2852 0.0680 0.065 Uiso 1 1 calc R . .
C28S C 0.5093(4) 0.3550(4) -0.0236(2) 0.095(2) Uani 1 1 d . . .
H28A H 0.4632 0.3893 -0.0457 0.143 Uiso 1 1 calc R . .
H28B H 0.4907 0.3024 -0.0347 0.143 Uiso 1 1 calc R . .
H28C H 0.5430 0.3667 -0.0337 0.143 Uiso 1 1 calc R . .

loop_
_atom_site_aniso_label
_atom_site_aniso_U_11
_atom_site_aniso_U_22
_atom_site_aniso_U_33
_atom_site_aniso_U_23
_atom_site_aniso_U_13
_atom_site_aniso_U_12
P1 0.0170(4) 0.0118(4) 0.0204(4) -0.0008(3) 0.0123(4) 0.0001(3)
P2 0.0146(4) 0.0120(4) 0.0186(4) -0.0013(3) 0.0104(4) -0.0007(3)
P3 0.0175(4) 0.0113(4) 0.0207(4) -0.0009(3) 0.0127(4) -0.0003(3)
P4 0.0167(4) 0.0109(4) 0.0270(5) -0.0024(3) 0.0143(4) -0.0013(3)
O1 0.0225(12) 0.0115(11) 0.0237(12) -0.0004(9) 0.0144(10) -0.0005(9)
O2 0.0177(11) 0.0118(11) 0.0226(11) 0.0000(9) 0.0120(10) 0.0003(9)
O3 0.0231(12) 0.0141(11) 0.0229(12) 0.0007(9) 0.0163(10) 0.0012(9)
O4 0.0211(12) 0.0106(11) 0.0329(13) -0.0016(9) 0.0175(11) -0.0003(9)
N1 0.0153(13) 0.0112(14) 0.0216(14) -0.0019(10) 0.0110(12) 0.0028(10)
N2 0.0187(13) 0.0157(14) 0.0229(14) -0.0025(11) 0.0144(12) -0.0034(11)
N3 0.0172(13) 0.0148(14) 0.0220(14) 0.0041(11) 0.0123(12) 0.0037(11)
N4 0.0173(13) 0.0136(14) 0.0196(14) 0.0031(11) 0.0118(12) 0.0002(11)
N5 0.0147(13) 0.0116(14) 0.0194(14) -0.0038(10) 0.0097(12) -0.0015(10)
N6 0.0189(14) 0.0131(14) 0.0199(14) -0.0033(11) 0.0129(12) -0.0038(11)
N7 0.0183(14) 0.0131(14) 0.0218(14) -0.0009(11) 0.0124(12) 0.0024(11)
N8 0.0149(13) 0.0133(14) 0.0214(14) 0.0034(11) 0.0109(12) 0.0046(11)
N9 0.0188(14) 0.0148(14) 0.0251(15) -0.0050(11) 0.0145(13) -0.0037(11)
N10 0.0232(14) 0.0125(14) 0.0308(16) -0.0056(11) 0.0185(13) -0.0039(11)
N11 0.0179(13) 0.0135(14) 0.0283(15) -0.0021(11) 0.0173(12) 0.0009(11)
N12 0.0205(14) 0.0115(14) 0.0295(15) 0.0029(11) 0.0176(13) 0.0009(11)
C11 0.0180(16) 0.0166(18) 0.0196(16) -0.0014(13) 0.0133(14) -0.0009(13)
N12P 0.0216(14) 0.0186(15) 0.0239(15) -0.0035(12) 0.0142(13) 0.0013(12)
C46 0.0205(10) 0.0207(11) 0.0226(10) -0.0008(8) 0.0137(8) -0.0012(8)
C13 0.0308(19) 0.0216(19) 0.0281(19) -0.0056(15) 0.0192(17) -0.0004(15)
C14 0.035(2) 0.029(2) 0.0219(19) -0.0061(15) 0.0154(17) 0.0004(17)
C15 0.037(2) 0.034(2) 0.0200(19) 0.0042(16) 0.0127(17) 0.0082(17)
C16 0.0325(19) 0.0184(19) 0.0280(19) 0.0017(14) 0.0182(17) 0.0028(15)
C21 0.0220(17) 0.0145(17) 0.0204(17) 0.0016(13) 0.0146(15) 0.0005(13)
N22P 0.0294(15) 0.0171(15) 0.0261(15) -0.0035(12) 0.0213(14) -0.0035(12)
C23 0.039(2) 0.0211(19) 0.035(2) -0.0008(15) 0.0305(18) 0.0011(16)
C24 0.039(2) 0.031(2) 0.045(2) 0.0010(17) 0.036(2) 0.0025(17)
C25 0.0254(18) 0.029(2) 0.034(2) 0.0009(16) 0.0210(17) -0.0046(15)
C26 0.0259(18) 0.0176(18) 0.0249(18) -0.0021(14) 0.0170(16) -0.0030(14)
C31 0.0168(16) 0.0161(17) 0.0183(16) -0.0018(13) 0.0109(14) -0.0013(13)
N32P 0.0169(13) 0.0145(14) 0.0195(14) 0.0006(11) 0.0108(12) 0.0019(11)
C33 0.0261(18) 0.0145(17) 0.0257(18) 0.0027(13) 0.0170(16) 0.0020(14)
C34 0.036(2) 0.023(2) 0.033(2) 0.0069(15) 0.0261(18) 0.0014(16)
C35 0.030(2) 0.032(2) 0.039(2) 0.0002(16) 0.0277(18) -0.0025(16)
C36 0.0228(11) 0.0227(11) 0.0258(11) -0.0006(8) 0.0157(8) 0.0007(8)
C41 0.0177(16) 0.0134(17) 0.0172(16) -0.0024(12) 0.0107(14) 0.0002(13)
N42P 0.0205(14) 0.0124(14) 0.0183(14) -0.0027(11) 0.0128(12) -0.0003(11)
C43 0.0268(18) 0.0130(17) 0.0191(17) 0.0002(13) 0.0145(15) 0.0029(14)
C44 0.0200(17) 0.025(2) 0.0196(17) 0.0019(14) 0.0100(15) 0.0098(14)
C45 0.0150(16) 0.029(2) 0.0265(19) -0.0040(15) 0.0107(15) 0.0009(14)
C51 0.0149(15) 0.0137(17) 0.0170(16) 0.0032(12) 0.0095(14) 0.0023(13)
N52P 0.0170(14) 0.0140(14) 0.0249(15) -0.0025(11) 0.0117(12) -0.0004(11)
C53 0.0189(17) 0.0172(18) 0.033(2) -0.0064(14) 0.0136(16) -0.0033(14)
C54 0.0173(17) 0.025(2) 0.037(2) -0.0061(16) 0.0150(16) -0.0023(15)
C55 0.0224(18) 0.0224(19) 0.036(2) -0.0036(15) 0.0198(17) 0.0011(15)
C56 0.0232(18) 0.0176(18) 0.0265(18) -0.0044(14) 0.0158(16) 0.0000(14)
C61 0.0166(16) 0.0168(17) 0.0205(17) 0.0009(13) 0.0116(14) 0.0052(13)
N62P 0.0242(15) 0.0243(16) 0.0223(15) 0.0031(12) 0.0158(13) 0.0055(12)
C63 0.0267(19) 0.033(2) 0.0228(18) 0.0020(15) 0.0164(16) 0.0069(16)
C64 0.0269(19) 0.031(2) 0.0218(18) -0.0047(15) 0.0126(16) 0.0050(16)
C65 0.0232(18) 0.0204(19) 0.0250(18) -0.0054(14) 0.0110(16) -0.0018(14)
C66 0.0193(16) 0.0199(18) 0.0211(17) -0.0007(14) 0.0113(15) -0.0013(14)
C71 0.0162(16) 0.0185(18) 0.0219(17) 0.0012(13) 0.0137(15) -0.0010(13)
N72P 0.0207(14) 0.0162(15) 0.0222(15) -0.0041(11) 0.0116(13) 0.0007(12)
C73 0.0302(19) 0.0226(19) 0.0279(19) -0.0058(15) 0.0192(17) 0.0001(15)
C74 0.0286(19) 0.045(2) 0.0202(18) -0.0082(16) 0.0154(17) -0.0062(17)
C75 0.0238(18) 0.045(2) 0.0220(19) 0.0092(16) 0.0148(16) 0.0079(17)
C76 0.0249(18) 0.025(2) 0.0273(19) 0.0053(15) 0.0181(16) 0.0068(15)
C81 0.0167(16) 0.0114(17) 0.0188(16) -0.0018(12) 0.0096(14) -0.0024(13)
N82P 0.0212(14) 0.0134(14) 0.0215(14) 0.0001(11) 0.0125(12) 0.0000(11)
C83 0.0223(17) 0.0147(17) 0.0205(17) 0.0006(13) 0.0123(15) 0.0006(13)
C84 0.0288(19) 0.0197(19) 0.0259(18) 0.0016(14) 0.0171(16) -0.0028(15)
C85 0.0242(18) 0.0237(19) 0.0324(19) -0.0024(15) 0.0211(17) -0.0025(15)
C86 0.0231(17) 0.0178(18) 0.0276(18) 0.0017(14) 0.0174(16) 0.0026(14)
C91 0.0229(17) 0.0162(18) 0.0209(17) 0.0031(13) 0.0143(15) 0.0018(14)
N92P 0.0367(17) 0.0182(15) 0.0332(16) -0.0036(12) 0.0272(15) -0.0038(13)
C93 0.062(3) 0.022(2) 0.056(2) -0.0065(18) 0.052(2) -0.0034(18)
C94 0.052(2) 0.031(2) 0.059(3) 0.0002(19) 0.049(2) 0.0003(19)
C95 0.034(2) 0.032(2) 0.039(2) -0.0009(17) 0.0275(19) -0.0050(17)
C96 0.0298(19) 0.0209(19) 0.0275(19) -0.0011(14) 0.0202(17) -0.0027(15)
C101 0.0160(17) 0.026(2) 0.0281(19) -0.0058(15) 0.0120(16) 0.0030(14)
N102 0.0278(16) 0.0327(18) 0.0276(16) -0.0066(13) 0.0170(14) 0.0031(13)
C103 0.032(2) 0.054(3) 0.028(2) -0.0057(19) 0.0171(18) 0.009(2)
C104 0.022(2) 0.063(3) 0.030(2) -0.024(2) 0.0090(18) -0.0019(19)
C105 0.0217(19) 0.037(2) 0.049(2) -0.0221(19) 0.0167(19) -0.0066(17)
C106 0.0186(17) 0.030(2) 0.039(2) -0.0119(17) 0.0181(17) -0.0042(15)
C111 0.0188(16) 0.0129(17) 0.0200(16) 0.0014(13) 0.0128(14) -0.0002(13)
N112 0.0184(14) 0.0130(14) 0.0234(14) -0.0002(11) 0.0132(12) 0.0002(11)
C113 0.0170(16) 0.0171(18) 0.0236(17) -0.0031(13) 0.0112(15) -0.0025(13)
C114 0.0155(16) 0.0225(18) 0.0232(17) -0.0008(14) 0.0119(15) -0.0016(14)
C115 0.0220(17) 0.0213(18) 0.0295(18) -0.0032(14) 0.0184(16) 0.0038(14)
C116 0.0215(17) 0.0136(17) 0.0297(19) -0.0053(14) 0.0159(16) -0.0013(13)
C121 0.0184(16) 0.0133(17) 0.0190(16) -0.0038(13) 0.0110(14) -0.0005(13)
N122 0.0214(14) 0.0138(14) 0.0217(14) 0.0000(11) 0.0128(13) 0.0009(11)
C123 0.0283(19) 0.0195(19) 0.0211(18) 0.0008(14) 0.0140(16) 0.0034(15)
C124 0.030(2) 0.0220(19) 0.0259(19) 0.0040(14) 0.0165(17) 0.0078(15)
C125 0.0183(17) 0.030(2) 0.0298(19) -0.0058(16) 0.0134(16) 0.0017(15)
C126 0.0201(17) 0.0157(18) 0.0314(19) -0.0036(14) 0.0168(16) -0.0017(14)
C1S 0.043(3) 0.064(3) 0.038(2) -0.013(2) 0.024(2) -0.005(2)
C2S 0.059(3) 0.039(3) 0.034(2) -0.0009(18) 0.026(2) 0.001(2)
C3S 0.045(3) 0.027(2) 0.039(2) -0.0091(18) 0.016(2) 0.0047(19)
C4S 0.059(3) 0.027(2) 0.065(3) -0.016(2) 0.043(3) -0.005(2)
C5S 0.069(3) 0.038(3) 0.046(3) -0.001(2) 0.040(3) 0.005(2)
C6S 0.048(3) 0.056(3) 0.030(2) 0.000(2) 0.017(2) 0.015(2)
C7S 0.070(4) 0.127(5) 0.073(4) -0.028(4) 0.051(3) -0.028(4)
C8S 0.043(2) 0.028(2) 0.038(2) -0.0017(17) 0.025(2) 0.0043(18)
C9S 0.039(2) 0.024(2) 0.065(3) 0.0029(19) 0.039(2) -0.0018(17)
C10S 0.050(3) 0.032(2) 0.054(3) 0.005(2) 0.034(2) 0.005(2)
C11S 0.059(3) 0.035(3) 0.051(3) 0.009(2) 0.033(3) 0.018(2)
C12S 0.036(2) 0.041(3) 0.053(3) -0.011(2) 0.019(2) 0.005(2)
C13S 0.035(2) 0.025(2) 0.052(3) -0.0053(17) 0.032(2) -0.0042(17)
C14S 0.069(3) 0.047(3) 0.047(3) -0.011(2) 0.039(3) -0.007(2)
C22S 0.067(3) 0.065(3) 0.050(3) 0.005(2) 0.035(3) 0.006(3)
C23S 0.064(3) 0.041(3) 0.082(4) -0.001(3) 0.045(3) 0.018(2)
C24S 0.053(3) 0.057(3) 0.072(4) -0.024(3) 0.034(3) -0.006(3)
C25S 0.044(3) 0.055(3) 0.067(3) -0.014(3) 0.028(3) -0.013(2)
C26S 0.041(3) 0.050(3) 0.067(3) 0.017(2) 0.034(3) 0.003(2)
C27S 0.054(3) 0.058(3) 0.067(3) 0.015(2) 0.046(3) 0.011(2)
C28S 0.113(5) 0.088(5) 0.061(4) -0.015(3) 0.046(4) -0.002(4)

loop_
_atom_type_symbol
_atom_type_description
_atom_type_scat_dispersion_real
_atom_type_scat_dispersion_imag
_atom_type_scat_source
C C 0.0033 0.0016 'International Tables Vol C Tables 4.2.6.8 and 6.1.1.4'
N N 0.0061 0.0033 'International Tables Vol C Tables 4.2.6.8 and 6.1.1.4'
O O 0.0106 0.0060 'International Tables Vol C Tables 4.2.6.8 and 6.1.1.4'
P P 0.1023 0.0942 'International Tables Vol C Tables 4.2.6.8 and 6.1.1.4'
H H 0.0000 0.0000 'International Tables Vol C Tables 4.2.6.8 and 6.1.1.4'

loop_
_geom_angle_atom_site_label_1
_geom_angle_atom_site_label_2
_geom_angle_atom_site_label_3
_geom_angle
O1 P1 N3 109.92(13)
O1 P1 N1 115.51(13)
N3 P1 N1 109.67(13)
O1 P1 N2 114.24(13)
N3 P1 N2 104.78(13)
N1 P1 N2 101.97(13)
O2 P2 N6 112.54(13)
O2 P2 N4 109.62(12)
N6 P2 N4 110.81(13)
O2 P2 N5 114.73(12)
N6 P2 N5 103.39(13)
N4 P2 N5 105.41(13)
O3 P3 N7 115.70(13)
O3 P3 N8 109.74(12)
N7 P3 N8 109.64(13)
O3 P3 N9 114.15(13)
N7 P3 N9 101.62(13)
N8 P3 N9 105.27(13)
O4 P4 N12 109.58(13)
O4 P4 N10 112.87(13)
N12 P4 N10 111.51(13)
O4 P4 N11 114.21(13)
N12 P4 N11 105.05(13)
N10 P4 N11 103.26(13)
C11 N1 P1 127.5(2)
C11 N1 H1 116.3
P1 N1 H1 116.3
C21 N2 P1 125.7(2)
C21 N2 H2 117.1
P1 N2 H2 117.1
C31 N3 P1 129.3(2)
C31 N3 H3 115.3
P1 N3 H3 115.3
C41 N4 P2 128.4(2)
C41 N4 H4 115.8
P2 N4 H4 115.8
C51 N5 P2 126.5(2)
C51 N5 H5 116.7
P2 N5 H5 116.7
C61 N6 P2 126.8(2)
C61 N6 H6 116.6
P2 N6 H6 116.6
C71 N7 P3 126.5(2)
C71 N7 H7 116.8
P3 N7 H7 116.8
C81 N8 P3 128.5(2)
C81 N8 H8 115.7
P3 N8 H8 115.7
C91 N9 P3 126.1(2)
C91 N9 H9 117.0
P3 N9 H9 117.0
C101 N10 P4 128.6(2)
C101 N10 H10 115.7
P4 N10 H10 115.7
C111 N11 P4 125.7(2)
C111 N11 H11 117.1
P4 N11 H11 117.1
C121 N12 P4 128.9(2)
C121 N12 H12 115.6
P4 N12 H12 115.6
N12P C11 N1 117.9(3)
N12P C11 C16 122.6(3)
N1 C11 C16 119.4(3)
C11 N12P C13 117.2(3)
C45 C46 C41 118.6(3)
C45 C46 H46 120.7
C41 C46 H46 120.7
N12P C13 C14 123.9(3)
N12P C13 H13 118.0
C14 C13 H13 118.0
C13 C14 C15 118.4(3)
C13 C14 H14 120.8
C15 C14 H14 120.8
C16 C15 C14 118.9(3)
C16 C15 H15 120.6
C14 C15 H15 120.6
C15 C16 C11 118.9(3)
C15 C16 H16 120.6
C11 C16 H16 120.6
N22P C21 C26 122.3(3)
N22P C21 N2 115.3(3)
C26 C21 N2 122.4(3)
C21 N22P C23 117.5(3)
N22P C23 C24 124.1(3)
N22P C23 H23 118.0
C24 C23 H23 118.0
C23 C24 C25 117.5(3)
C23 C24 H24 121.3
C25 C24 H24 121.3
C26 C25 C24 119.8(3)
C26 C25 H25 120.1
C24 C25 H25 120.1
C25 C26 C21 118.7(3)
C25 C26 H26 120.7
C21 C26 H26 120.7
N32P C31 C36 123.0(3)
N32P C31 N3 117.9(3)
C36 C31 N3 119.2(3)
C31 N32P C33 117.0(3)
N32P C33 C34 124.2(3)
N32P C33 H33 117.9
C34 C33 H33 117.9
C33 C34 C35 117.8(3)
C33 C34 H34 121.1
C35 C34 H34 121.1
C36 C35 C34 119.1(3)
C36 C35 H35 120.4
C34 C35 H35 120.4
C35 C36 C31 118.9(3)
C35 C36 H36 120.5
C31 C36 H36 120.5
N42P C41 C46 123.3(3)
N42P C41 N4 117.7(3)
C46 C41 N4 119.0(3)
C41 N42P C43 116.3(3)
N42P C43 C44 124.3(3)
N42P C43 H43 117.8
C44 C43 H43 117.8
C43 C44 C45 118.0(3)
C43 C44 H44 121.0
C45 C44 H44 121.0
C46 C45 C44 119.5(3)
C46 C45 H45 120.3
C44 C45 H45 120.3
N52P C51 N5 115.5(3)
N52P C51 C56 122.4(3)
N5 C51 C56 122.1(3)
C51 N52P C53 117.8(3)
N52P C53 C54 124.2(3)
N52P C53 H53 117.9
C54 C53 H53 117.9
C53 C54 C55 117.2(3)
C53 C54 H54 121.4
C55 C54 H54 121.4
C56 C55 C54 120.0(3)
C56 C55 H55 120.0
C54 C55 H55 120.0
C55 C56 C51 118.4(3)
C55 C56 H56 120.8
C51 C56 H56 120.8
N62P C61 N6 114.9(3)
N62P C61 C66 123.2(3)
N6 C61 C66 121.9(3)
C61 N62P C63 116.6(3)
N62P C63 C64 124.5(3)
N62P C63 H63 117.8
C64 C63 H63 117.8
C63 C64 C65 118.1(3)
C63 C64 H64 121.0
C65 C64 H64 121.0
C66 C65 C64 119.7(3)
C66 C65 H65 120.1
C64 C65 H65 120.1
C65 C66 C61 117.8(3)
C65 C66 H66 121.1
C61 C66 H66 121.1
N72P C71 C76 123.5(3)
N72P C71 N7 116.7(3)
C76 C71 N7 119.8(3)
C71 N72P C73 116.7(3)
N72P C73 C74 124.1(3)
N72P C73 H73 118.0
C74 C73 H73 118.0
C73 C74 C75 118.1(3)
C73 C74 H74 120.9
C75 C74 H74 120.9
C76 C75 C74 118.8(3)
C76 C75 H75 120.6
C74 C75 H75 120.6
C75 C76 C71 118.7(3)
C75 C76 H76 120.6
C71 C76 H76 120.6
N82P C81 C86 123.4(3)
N82P C81 N8 118.1(3)
C86 C81 N8 118.4(3)
C81 N82P C83 116.7(3)
N82P C83 C84 124.3(3)
N82P C83 H83 117.9
C84 C83 H83 117.9
C83 C84 C85 117.8(3)
C83 C84 H84 121.1
C85 C84 H84 121.1
C86 C85 C84 119.8(3)
C86 C85 H85 120.1
C84 C85 H85 120.1
C85 C86 C81 118.0(3)
C85 C86 H86 121.0
C81 C86 H86 121.0
N92P C91 N9 115.7(3)
N92P C91 C96 122.0(3)
N9 C91 C96 122.3(3)
C91 N92P C93 117.8(3)
N92P C93 C94 124.1(3)
N92P C93 H93 118.0
C94 C93 H93 118.0
C93 C94 C95 117.7(3)
C93 C94 H94 121.2
C95 C94 H94 121.2
C96 C95 C94 119.7(3)
C96 C95 H95 120.1
C94 C95 H95 120.1
C95 C96 C91 118.6(3)
C95 C96 H96 120.7
C91 C96 H96 120.7
N102 C101 C106 123.4(3)
N102 C101 N10 114.0(3)
C106 C101 N10 122.6(3)
C103 N102 C101 117.1(3)
N102 C103 C104 124.0(4)
N102 C103 H103 118.0
C104 C103 H103 118.0
C105 C104 C103 117.6(3)
C105 C104 H104 121.2
C103 C104 H104 121.2
C106 C105 C104 120.0(4)
C106 C105 H105 120.0
C104 C105 H105 120.0
C105 C106 C101 117.8(4)
C105 C106 H106 121.1
C101 C106 H106 121.1
N112 C111 C116 122.2(3)
N112 C111 N11 115.2(3)
C116 C111 N11 122.6(3)
C111 N112 C113 118.0(3)
N112 C113 C114 124.0(3)
N112 C113 H113 118.0
C114 C113 H113 118.0
C113 C114 C115 117.5(3)
C113 C114 H114 121.2
C115 C114 H114 121.2
C116 C115 C114 119.7(3)
C116 C115 H115 120.1
C114 C115 H115 120.1
C115 C116 C111 118.5(3)
C115 C116 H116 120.7
C111 C116 H116 120.7
N122 C121 N12 117.8(3)
N122 C121 C126 123.0(3)
N12 C121 C126 119.2(3)
C121 N122 C123 116.7(3)
N122 C123 C124 124.2(3)
N122 C123 H123 117.9
C124 C123 H123 117.9
C123 C124 C125 118.2(3)
C123 C124 H124 120.9
C125 C124 H124 120.9
C126 C125 C124 119.1(3)
C126 C125 H125 120.4
C124 C125 H125 120.4
C125 C126 C121 118.7(3)
C125 C126 H126 120.6
C121 C126 H126 120.6
C2S C1S C6S 117.8(4)
C2S C1S C7S 121.1(4)
C6S C1S C7S 121.1(4)
C3S C2S C1S 121.4(4)
C3S C2S H2S 119.3
C1S C2S H2S 119.3
C2S C3S C4S 120.0(4)
C2S C3S H3S 120.0
C4S C3S H3S 120.0
C5S C4S C3S 119.4(4)
C5S C4S H4S 120.3
C3S C4S H4S 120.3
C6S C5S C4S 120.1(4)
C6S C5S H5S 120.0
C4S C5S H5S 120.0
C5S C6S C1S 121.3(4)
C5S C6S H6S 119.3
C1S C6S H6S 119.3
C1S C7S H7S1 109.5
C1S C7S H7S2 109.5
H7S1 C7S H7S2 109.5
C1S C7S H7S3 109.5
H7S1 C7S H7S3 109.5
H7S2 C7S H7S3 109.5
C13S C8S C9S 117.4(4)
C13S C8S C14S 122.0(4)
C9S C8S C14S 120.6(4)
C10S C9S C8S 121.5(4)
C10S C9S H9S 119.3
C8S C9S H9S 119.3
C9S C10S C11S 121.1(4)
C9S C10S H10S 119.5
C11S C10S H10S 119.5
C12S C11S C10S 117.5(4)
C12S C11S H11S 121.2
C10S C11S H11S 121.2
C11S C12S C13S 122.0(4)
C11S C12S H12S 119.0
C13S C12S H12S 119.0
C12S C13S C8S 120.5(4)
C12S C13S H13S 119.7
C8S C13S H13S 119.7
C8S C14S H14A 109.5
C8S C14S H14B 109.5
H14A C14S H14B 109.5
C8S C14S H14C 109.5
H14A C14S H14C 109.5
H14B C14S H14C 109.5
C16A C15A C20A 120.0
C16A C15A C21A 119.8
C20A C15A C21A 120.2
C15A C16A C17A 120.0
C15A C16A H16A 120.0
C17A C16A H16A 120.0
C18A C17A C16A 120.0
C18A C17A H17A 120.0
C16A C17A H17A 120.0
C17A C18A C19A 120.0
C17A C18A H18A 120.0
C19A C18A H18A 120.0
C18A C19A C20A 120.0
C18A C19A H19A 120.0
C20A C19A H19A 120.0
C19A C20A C15A 120.0
C19A C20A H20A 120.0
C15A C20A H20A 120.0
C15A C21A H21A 109.5
C15A C21A H21B 109.5
H21A C21A H21B 109.5
C15A C21A H21C 109.5
H21A C21A H21C 109.5
H21B C21A H21C 109.5
C16B C15B C20B 120.0
C16B C15B C21B 118.5
C20B C15B C21B 121.5
C15B C16B C17B 120.0
C15B C16B H16B 120.0
C17B C16B H16B 120.0
C18B C17B C16B 120.0
C18B C17B H17B 120.0
C16B C17B H17B 120.0
C17B C18B C19B 120.0
C17B C18B H18B 120.0
C19B C18B H18B 120.0
C18B C19B C20B 120.0
C18B C19B H19B 120.0
C20B C19B H19B 120.0
C19B C20B C15B 120.0
C19B C20B H20B 120.0
C15B C20B H20B 120.0
C15B C21B H21D 109.5
C15B C21B H21E 109.5
H21D C21B H21E 109.5
C15B C21B H21F 109.5
H21D C21B H21F 109.5
H21E C21B H21F 109.5
C27S C22S C23S 116.8(3)
C27S C22S C28S 120.2(4)
C23S C22S C28S 122.9(3)
C24S C23S C22S 123.2(3)
C24S C23S H23S 118.4
C22S C23S H23S 118.4
C23S C24S C25S 118.9(5)
C23S C24S H24S 120.5
C25S C24S H24S 120.5
C26S C25S C24S 120.9(5)
C26S C25S H25S 119.5
C24S C25S H25S 119.5
C25S C26S C27S 119.9(4)
C25S C26S H26S 120.0
C27S C26S H26S 120.0
C22S C27S C26S 120.2(4)
C22S C27S H27S 119.9
C26S C27S H27S 119.9
C22S C28S H28A 109.5
C22S C28S H28B 109.5
H28A C28S H28B 109.5
C22S C28S H28C 109.5
H28A C28S H28C 109.5
H28B C28S H28C 109.5

loop_
_geom_bond_atom_site_label_1
_geom_bond_atom_site_label_2
_geom_bond_distance
P1 O1 1.476(2)
P1 N3 1.649(3)
P1 N1 1.650(2)
P1 N2 1.655(3)
P2 O2 1.476(2)
P2 N6 1.644(2)
P2 N4 1.646(3)
P2 N5 1.654(2)
P3 O3 1.474(2)
P3 N7 1.642(3)
P3 N8 1.647(3)
P3 N9 1.655(3)
P4 O4 1.477(2)
P4 N12 1.640(3)
P4 N10 1.640(3)
P4 N11 1.655(3)
N1 C11 1.387(4)
N1 H1 0.8800
N2 C21 1.395(4)
N2 H2 0.8800
N3 C31 1.396(4)
N3 H3 0.8800
N4 C41 1.392(4)
N4 H4 0.8800
N5 C51 1.394(4)
N5 H5 0.8800
N6 C61 1.401(4)
N6 H6 0.8800
N7 C71 1.399(4)
N7 H7 0.8800
N8 C81 1.398(4)
N8 H8 0.8800
N9 C91 1.392(4)
N9 H9 0.8800
N10 C101 1.399(4)
N10 H10 0.8800
N11 C111 1.397(4)
N11 H11 0.8800
N12 C121 1.395(4)
N12 H12 0.8800
C11 N12P 1.335(4)
C11 C16 1.394(4)
N12P C13 1.341(4)
C46 C45 1.372(4)
C46 C41 1.388(4)
C46 H46 0.9500
C13 C14 1.366(5)
C13 H13 0.9500
C14 C15 1.387(5)
C14 H14 0.9500
C15 C16 1.374(5)
C15 H15 0.9500
C16 H16 0.9500
C21 N22P 1.333(4)
C21 C26 1.395(4)
N22P C23 1.347(4)
C23 C24 1.370(5)
C23 H23 0.9500
C24 C25 1.387(5)
C24 H24 0.9500
C25 C26 1.371(4)
C25 H25 0.9500
C26 H26 0.9500
C31 N32P 1.337(4)
C31 C36 1.386(4)
N32P C33 1.347(4)
C33 C34 1.372(4)
C33 H33 0.9500
C34 C35 1.394(5)
C34 H34 0.9500
C35 C36 1.377(5)
C35 H35 0.9500
C36 H36 0.9500
C41 N42P 1.347(4)
N42P C43 1.351(4)
C43 C44 1.369(4)
C43 H43 0.9500
C44 C45 1.391(5)
C44 H44 0.9500
C45 H45 0.9500
C51 N52P 1.325(4)
C51 C56 1.404(4)
N52P C53 1.342(4)
C53 C54 1.376(5)
C53 H53 0.9500
C54 C55 1.389(5)
C54 H54 0.9500
C55 C56 1.370(4)
C55 H55 0.9500
C56 H56 0.9500
C61 N62P 1.336(4)
C61 C66 1.405(4)
N62P C63 1.341(4)
C63 C64 1.369(5)
C63 H63 0.9500
C64 C65 1.381(5)
C64 H64 0.9500
C65 C66 1.374(4)
C65 H65 0.9500
C66 H66 0.9500
C71 N72P 1.333(4)
C71 C76 1.384(4)
N72P C73 1.342(4)
C73 C74 1.369(5)
C73 H73 0.9500
C74 C75 1.392(5)
C74 H74 0.9500
C75 C76 1.371(5)
C75 H75 0.9500
C76 H76 0.9500
C81 N82P 1.335(4)
C81 C86 1.392(4)
N82P C83 1.355(4)
C83 C84 1.365(4)
C83 H83 0.9500
C84 C85 1.389(5)
C84 H84 0.9500
C85 C86 1.380(4)
C85 H85 0.9500
C86 H86 0.9500
C91 N92P 1.332(4)
C91 C96 1.400(4)
N92P C93 1.340(4)
C93 C94 1.371(5)
C93 H93 0.9500
C94 C95 1.381(5)
C94 H94 0.9500
C95 C96 1.374(5)
C95 H95 0.9500
C96 H96 0.9500
C101 N102 1.341(4)
C101 C106 1.394(5)
N102 C103 1.338(4)
C103 C104 1.386(6)
C103 H103 0.9500
C104 C105 1.384(6)
C104 H104 0.9500
C105 C106 1.381(5)
C105 H105 0.9500
C106 H106 0.9500
C111 N112 1.332(4)
C111 C116 1.392(4)
N112 C113 1.339(4)
C113 C114 1.369(4)
C113 H113 0.9500
C114 C115 1.387(4)
C114 H114 0.9500
C115 C116 1.377(4)
C115 H115 0.9500
C116 H116 0.9500
C121 N122 1.338(4)
C121 C126 1.396(4)
N122 C123 1.351(4)
C123 C124 1.361(5)
C123 H123 0.9500
C124 C125 1.395(5)
C124 H124 0.9500
C125 C126 1.367(4)
C125 H125 0.9500
C126 H126 0.9500
C1S C2S 1.382(6)
C1S C6S 1.386(6)
C1S C7S 1.504(6)
C2S C3S 1.374(6)
C2S H2S 0.9500
C3S C4S 1.382(6)
C3S H3S 0.9500
C4S C5S 1.378(6)
C4S H4S 0.9500
C5S C6S 1.372(6)
C5S H5S 0.9500
C6S H6S 0.9500
C7S H7S1 0.9800
C7S H7S2 0.9800
C7S H7S3 0.9800
C8S C13S 1.387(5)
C8S C9S 1.398(5)
C8S C14S 1.479(5)
C9S C10S 1.346(5)
C9S H9S 0.9500
C10S C11S 1.406(6)
C10S H10S 0.9500
C11S C12S 1.359(6)
C11S H11S 0.9500
C12S C13S 1.377(6)
C12S H12S 0.9500
C13S H13S 0.9500
C14S H14A 0.9800
C14S H14B 0.9800
C14S H14C 0.9800
C15A C16A 1.3900
C15A C20A 1.3900
C15A C21A 1.5064
C16A C17A 1.3900
C16A H16A 0.9500
C17A C18A 1.3900
C17A H17A 0.9500
C18A C19A 1.3900
C18A H18A 0.9500
C19A C20A 1.3900
C19A H19A 0.9500
C20A H20A 0.9500
C21A H21A 0.9800
C21A H21B 0.9800
C21A H21C 0.9800
C15B C16B 1.3900
C15B C20B 1.3900
C15B C21B 1.4923
C16B C17B 1.3900
C16B H16B 0.9500
C17B C18B 1.3900
C17B H17B 0.9500
C18B C19B 1.3900
C18B H18B 0.9500
C19B C20B 1.3900
C19B H19B 0.9500
C20B H20B 0.9500
C21B H21D 0.9800
C21B H21E 0.9800
C21B H21F 0.9800
C22S C27S 1.374(5)
C22S C23S 1.4090
C22S C28S 1.479(6)
C23S C24S 1.323(6)
C23S H23S 0.9500
C24S C25S 1.374(6)
C24S H24S 0.9500
C25S C26S 1.355(6)
C25S H25S 0.9500
C26S C27S 1.391(6)
C26S H26S 0.9500
C27S H27S 0.9500
C28S H28A 0.9800
C28S H28B 0.9800
C28S H28C 0.9800

loop_
_geom_hbond_atom_site_label_D
_geom_hbond_atom_site_label_H
_geom_hbond_atom_site_label_A
_geom_hbond_distance_DH
_geom_hbond_distance_HA
_geom_hbond_distance_DA
_geom_hbond_angle_DHA
_geom_hbond_site_symmetry_A
N1 H1 N52P 0.88 1.99 2.853(4) 167.8 .
N2 H2 N42P 0.88 2.16 3.035(4) 172.9 .
N3 H3 O2 0.88 2.00 2.797(3) 149.5 2_645
N4 H4 O1 0.88 2.00 2.845(3) 159.7 2_655
N5 H5 N32P 0.88 2.10 2.977(3) 175.4 .
N6 H6 N22P 0.88 1.98 2.853(4) 173.0 .
N7 H7 N112 0.88 1.96 2.829(4) 168.5 .
N8 H8 O4 0.88 2.02 2.776(3) 143.1 2
N9 H9 N122 0.88 2.19 3.058(4) 171.5 .
N10 H10 N92P 0.88 1.99 2.867(4) 174.4 .
N11 H11 N82P 0.88 2.10 2.981(4) 176.1 .
N12 H12 O3 0.88 2.00 2.863(3) 166.1 2_545

loop_
_geom_torsion_atom_site_label_1
_geom_torsion_atom_site_label_2
_geom_torsion_atom_site_label_3
_geom_torsion_atom_site_label_4
_geom_torsion
O1 P1 N1 C11 -54.8(3)
N3 P1 N1 C11 70.1(3)
N2 P1 N1 C11 -179.3(3)
O1 P1 N2 C21 -60.9(3)
N3 P1 N2 C21 178.8(2)
N1 P1 N2 C21 64.4(3)
O1 P1 N3 C31 163.5(2)
N1 P1 N3 C31 35.5(3)
N2 P1 N3 C31 -73.3(3)
O2 P2 N4 C41 161.0(2)
N6 P2 N4 C41 36.2(3)
N5 P2 N4 C41 -75.0(3)
O2 P2 N5 C51 -52.9(3)
N6 P2 N5 C51 70.1(3)
N4 P2 N5 C51 -173.6(2)
O2 P2 N6 C61 -43.5(3)
N4 P2 N6 C61 79.6(3)
N5 P2 N6 C61 -167.9(2)
O3 P3 N7 C71 55.9(3)
N8 P3 N7 C71 -68.9(3)
N9 P3 N7 C71 -179.9(2)
O3 P3 N8 C81 -161.9(2)
N7 P3 N8 C81 -33.8(3)
N9 P3 N8 C81 74.8(3)
O3 P3 N9 C91 60.8(3)
N7 P3 N9 C91 -64.5(3)
N8 P3 N9 C91 -178.8(2)
O4 P4 N10 C101 42.7(3)
N12 P4 N10 C101 -81.2(3)
N11 P4 N10 C101 166.5(3)
O4 P4 N11 C111 53.4(3)
N12 P4 N11 C111 173.5(2)
N10 P4 N11 C111 -69.6(3)
O4 P4 N12 C121 -162.7(2)
N10 P4 N12 C121 -37.0(3)
N11 P4 N12 C121 74.2(3)
P1 N1 C11 N12P 20.2(4)
P1 N1 C11 C16 -161.1(2)
N1 C11 N12P C13 177.9(3)
C16 C11 N12P C13 -0.8(5)
C11 N12P C13 C14 -0.6(5)
N12P C13 C14 C15 1.4(5)
C13 C14 C15 C16 -0.8(5)
C14 C15 C16 C11 -0.4(5)
N12P C11 C16 C15 1.3(5)
N1 C11 C16 C15 -177.4(3)
P1 N2 C21 N22P -171.6(2)
P1 N2 C21 C26 8.4(4)
C26 C21 N22P C23 -2.5(4)
N2 C21 N22P C23 177.5(3)
C21 N22P C23 C24 -0.6(5)
N22P C23 C24 C25 2.8(5)
C23 C24 C25 C26 -1.8(5)
C24 C25 C26 C21 -1.0(5)
N22P C21 C26 C25 3.3(5)
N2 C21 C26 C25 -176.7(3)
P1 N3 C31 N32P 17.7(4)
P1 N3 C31 C36 -162.2(2)
C36 C31 N32P C33 1.5(4)
N3 C31 N32P C33 -178.5(3)
C31 N32P C33 C34 -0.5(5)
N32P C33 C34 C35 -0.8(5)
C33 C34 C35 C36 1.0(5)
C34 C35 C36 C31 0.0(5)
N32P C31 C36 C35 -1.3(5)
N3 C31 C36 C35 178.7(3)
C45 C46 C41 N42P -1.9(5)
C45 C46 C41 N4 178.0(3)
P2 N4 C41 N42P 21.0(4)
P2 N4 C41 C46 -158.9(2)
C46 C41 N42P C43 1.4(4)
N4 C41 N42P C43 -178.5(2)
C41 N42P C43 C44 0.0(4)
N42P C43 C44 C45 -0.9(5)
C41 C46 C45 C44 0.9(5)
C43 C44 C45 C46 0.4(5)
P2 N5 C51 N52P -169.6(2)
P2 N5 C51 C56 10.6(4)
N5 C51 N52P C53 178.6(3)
C56 C51 N52P C53 -1.6(4)
C51 N52P C53 C54 0.3(5)
N52P C53 C54 C55 0.7(5)
C53 C54 C55 C56 -0.6(5)
C54 C55 C56 C51 -0.6(5)
N52P C51 C56 C55 1.8(5)
N5 C51 C56 C55 -178.5(3)
P2 N6 C61 N62P 168.2(2)
P2 N6 C61 C66 -11.8(4)
N6 C61 N62P C63 -178.3(3)
C66 C61 N62P C63 1.7(4)
C61 N62P C63 C64 -0.6(5)
N62P C63 C64 C65 -0.6(5)
C63 C64 C65 C66 0.7(5)
C64 C65 C66 C61 0.3(5)
N62P C61 C66 C65 -1.6(5)
N6 C61 C66 C65 178.4(3)
P3 N7 C71 N72P -14.3(4)
P3 N7 C71 C76 165.7(2)
C76 C71 N72P C73 3.1(5)
N7 C71 N72P C73 -176.9(3)
C71 N72P C73 C74 -0.6(5)
N72P C73 C74 C75 -1.9(5)
C73 C74 C75 C76 1.8(5)
C74 C75 C76 C71 0.6(5)
N72P C71 C76 C75 -3.2(5)
N7 C71 C76 C75 176.9(3)
P3 N8 C81 N82P -20.2(4)
P3 N8 C81 C86 160.4(2)
C86 C81 N82P C83 -1.5(4)
N8 C81 N82P C83 179.2(3)
C81 N82P C83 C84 0.9(4)
N82P C83 C84 C85 0.3(5)
C83 C84 C85 C86 -1.1(5)
C84 C85 C86 C81 0.6(5)
N82P C81 C86 C85 0.7(5)
N8 C81 C86 C85 -179.9(3)
P3 N9 C91 N92P 173.6(2)
P3 N9 C91 C96 -5.4(4)
N9 C91 N92P C93 -178.4(3)
C96 C91 N92P C93 0.6(5)
C91 N92P C93 C94 0.7(5)
N92P C93 C94 C95 -1.5(6)
C93 C94 C95 C96 0.9(5)
C94 C95 C96 C91 0.3(5)
N92P C91 C96 C95 -1.1(5)
N9 C91 C96 C95 177.9(3)
P4 N10 C101 N102 -169.8(2)
P4 N10 C101 C106 10.4(4)
C106 C101 N102 C103 -0.9(5)
N10 C101 N102 C103 179.4(3)
C101 N102 C103 C104 0.3(5)
N102 C103 C104 C105 0.4(6)
C103 C104 C105 C106 -0.7(5)
C104 C105 C106 C101 0.3(5)
N102 C101 C106 C105 0.6(5)
N10 C101 C106 C105 -179.7(3)
P4 N11 C111 N112 165.8(2)
P4 N11 C111 C116 -15.2(4)
C116 C111 N112 C113 2.6(4)
N11 C111 N112 C113 -178.3(3)
C111 N112 C113 C114 -0.8(5)
N112 C113 C114 C115 -1.0(5)
C113 C114 C115 C116 0.9(5)
C114 C115 C116 C111 0.9(5)
N112 C111 C116 C115 -2.7(5)
N11 C111 C116 C115 178.3(3)
P4 N12 C121 N122 -18.7(4)
P4 N12 C121 C126 161.6(2)
N12 C121 N122 C123 178.4(3)
C126 C121 N122 C123 -1.9(4)
C121 N122 C123 C124 0.7(5)
N122 C123 C124 C125 0.6(5)
C123 C124 C125 C126 -0.7(5)
C124 C125 C126 C121 -0.4(5)
N122 C121 C126 C125 1.7(5)
N12 C121 C126 C125 -178.5(3)
C6S C1S C2S C3S 0.0(6)
C7S C1S C2S C3S 179.9(4)
C1S C2S C3S C4S 0.7(6)
C2S C3S C4S C5S -1.1(6)
C3S C4S C5S C6S 0.8(6)
C4S C5S C6S C1S 0.0(6)
C2S C1S C6S C5S -0.4(6)
C7S C1S C6S C5S 179.8(4)
C13S C8S C9S C10S 1.0(6)
C14S C8S C9S C10S -179.3(4)
C8S C9S C10S C11S 0.5(6)
C9S C10S C11S C12S -1.2(6)
C10S C11S C12S C13S 0.3(6)
C11S C12S C13S C8S 1.2(6)
C9S C8S C13S C12S -1.8(5)
C14S C8S C13S C12S 178.4(4)
C20A C15A C16A C17A 0.0
C21A C15A C16A C17A 179.4
C15A C16A C17A C18A 0.0
C16A C17A C18A C19A 0.0
C17A C18A C19A C20A 0.0
C18A C19A C20A C15A 0.0
C16A C15A C20A C19A 0.0
C21A C15A C20A C19A -179.4
C20B C15B C16B C17B 0.0
C21B C15B C16B C17B 179.0
C15B C16B C17B C18B 0.0
C16B C17B C18B C19B 0.0
C17B C18B C19B C20B 0.0
C18B C19B C20B C15B 0.0
C16B C15B C20B C19B 0.0
C21B C15B C20B C19B -179.0
C27S C22S C23S C24S 0.7(4)
C28S C22S C23S C24S -178.4(5)
C22S C23S C24S C25S 1.1(6)
C23S C24S C25S C26S -1.7(8)
C24S C25S C26S C27S 0.5(7)
C23S C22S C27S C26S -2.0(5)
C28S C22S C27S C26S 177.1(5)
C25S C26S C27S C22S 1.4(7)
